data_7215117
loop_
_publ_author_name
'Wen, Lili'
'Zhou, Li'
'Zhang, Bingguang'
'Meng, Xianggao'
'Qu, Hua'
'Li, Dongfeng'

_publ_section_title
;
 Multifunctional amino-decorated metal--organic frameworks:
 nonlinear-optic, ferroelectric, fluorescence sensing and photocatalytic
 properties
;
_journal_issue 42
_journal_name_full 'Journal of Materials Chemistry'
_journal_page_first 22603
_journal_paper_doi 10.1039/c2jm34349e
_journal_volume 22
_journal_year 2012
_chemical_formula_sum 'C26 H30 Co N6 O6'
_chemical_formula_weight 581.49
_chemical_name_systematic
;
?
;
_space_group_IT_number 9
_symmetry_cell_setting monoclinic
_symmetry_space_group_name_Hall 'C -2yc'
_symmetry_space_group_name_H-M 'C 1 c 1'
_atom_sites_solution_hydrogens geom
_atom_sites_solution_primary direct
_atom_sites_solution_secondary difmap
_audit_creation_method SHELXL-97
_cell_angle_alpha 90.00
_cell_angle_beta 116.24(3)
_cell_angle_gamma 90.00
_cell_formula_units_Z 4
_cell_length_a 20.960(4)
_cell_length_b 11.530(2)
_cell_length_c 14.211(3)
_cell_measurement_reflns_used 3917
_cell_measurement_temperature 291(2)
_cell_measurement_theta_max 25.12
_cell_measurement_theta_min 2.05
_cell_volume 3080.4(13)
_computing_cell_refinement SMART
_computing_data_collection 'SMART (Bruker, 2000)'
_computing_data_reduction 'SAINT (Bruker, 2000)'
_computing_molecular_graphics SHELXTL
_computing_publication_material SHELXTL
_computing_structure_refinement SHELXTL
_computing_structure_solution 'SHELXTL (Bruker, 2000)'
_diffrn_ambient_temperature 291(2)
_diffrn_measured_fraction_theta_full 0.999
_diffrn_measured_fraction_theta_max 0.999
_diffrn_radiation_monochromator graphite
_diffrn_radiation_source 'fine-focus sealed tube'
_diffrn_radiation_type MoK\a
_diffrn_radiation_wavelength 0.71073
_diffrn_reflns_av_R_equivalents 0.0428
_diffrn_reflns_av_sigmaI/netI 0.0698
_diffrn_reflns_limit_h_max 25
_diffrn_reflns_limit_h_min -25
_diffrn_reflns_limit_k_max 13
_diffrn_reflns_limit_k_min -14
_diffrn_reflns_limit_l_max 14
_diffrn_reflns_limit_l_min -17
_diffrn_reflns_number 12113
_diffrn_reflns_theta_full 25.99
_diffrn_reflns_theta_max 25.99
_diffrn_reflns_theta_min 2.07
_exptl_absorpt_coefficient_mu 0.603
_exptl_absorpt_correction_T_max 0.9422
_exptl_absorpt_correction_T_min 0.9097
_exptl_absorpt_correction_type multi-scan
_exptl_absorpt_process_details 'SADABS; Bruker, 2000'
_exptl_crystal_density_diffrn 1.254
_exptl_crystal_density_method 'not measured'
_exptl_crystal_F_000 1212
_exptl_crystal_size_max 0.16
_exptl_crystal_size_mid 0.12
_exptl_crystal_size_min 0.10
_refine_diff_density_max 0.505
_refine_diff_density_min -0.252
_refine_diff_density_rms 0.043
_refine_ls_abs_structure_details 'Flack H D (1983), Acta Cryst. A39, 876-881'
_refine_ls_abs_structure_Flack 0.03(2)
_refine_ls_extinction_method none
_refine_ls_goodness_of_fit_ref 1.076
_refine_ls_hydrogen_treatment constr
_refine_ls_matrix_type full
_refine_ls_number_parameters 380
_refine_ls_number_reflns 5741
_refine_ls_number_restraints 2
_refine_ls_restrained_S_all 1.075
_refine_ls_R_factor_all 0.0759
_refine_ls_R_factor_gt 0.0526
_refine_ls_shift/su_max 0.000
_refine_ls_shift/su_mean 0.000
_refine_ls_structure_factor_coef Fsqd
_refine_ls_weighting_details 'calc w=1/[\s^2^(Fo^2^)+(0.0400P)^2^+0.4400P] where P=(Fo^2^+2Fc^2^)/3'
_refine_ls_weighting_scheme calc
_refine_ls_wR_factor_gt 0.1022
_refine_ls_wR_factor_ref 0.1058
_reflns_number_gt 3903
_reflns_number_total 5741
_reflns_threshold_expression >2sigma(I)
_cod_data_source_file c2jm34349e.txt
_cod_data_source_block 3
_cod_depositor_comments
;
The following automatic conversions were performed:

'_symmetry_cell_setting' value 'Monoclinic' changed to 'monoclinic'
according to
/usr/data/users/saulius/automatic-downloads/retrospective/RSC/lib/dictionaries/cif_core.dic
dictionary named 'cif_core.dic' version 2.4.2 from
2011-04-26.

'_refine_ls_hydrogen_treatment' value 'CONSTR' changed
to 'constr' according to
/usr/data/users/saulius/automatic-downloads/retrospective/RSC/lib/dictionaries/cif_core.dic
dictionary named 'cif_core.dic' version 2.4.2 from 2011-04-26.

Automatic conversion script
Id: cif_fix_values 2281 2013-09-26 08:29:07Z andrius 
;
_cod_original_cell_volume 3080.3(11)
_cod_original_sg_symbol_H-M Cc
_cod_database_code 7215117

loop_
_symmetry_equiv_pos_as_xyz
'x, y, z'
'x, -y, z+1/2'
'x+1/2, y+1/2, z'
'x+1/2, -y+1/2, z+1/2'

loop_
_atom_site_label
_atom_site_type_symbol
_atom_site_fract_x
_atom_site_fract_y
_atom_site_fract_z
_atom_site_U_iso_or_equiv
_atom_site_adp_type
_atom_site_occupancy
_atom_site_symmetry_multiplicity
_atom_site_calc_flag
_atom_site_refinement_flags
_atom_site_disorder_assembly
_atom_site_disorder_group
C1 C 0.8063(4) 0.5991(6) 0.7135(5) 0.0646(18) Uani 1 1 d . . .
C2 C 0.8623(3) 0.6715(6) 0.7696(4) 0.0617(17) Uani 1 1 d . . .
C3 C 0.8543(3) 0.7939(6) 0.7542(4) 0.0641(17) Uani 1 1 d . . .
H3 H 0.8115 0.8233 0.7035 0.077 Uiso 1 1 calc R . .
C4 C 0.9098(3) 0.8718(6) 0.8141(5) 0.0602(16) Uani 1 1 d . . .
C5 C 0.9731(3) 0.8241(4) 0.8924(4) 0.0526(14) Uani 1 1 d . . .
C6 C 1.0319(3) 0.9044(6) 0.9616(5) 0.0603(16) Uani 1 1 d . . .
C7 C 0.9802(3) 0.7079(5) 0.9028(4) 0.0600(16) Uani 1 1 d . . .
H7 H 1.0224 0.6779 0.9542 0.072 Uiso 1 1 calc R . .
C8 C 0.9290(3) 0.6331(5) 0.8422(4) 0.0631(17) Uani 1 1 d . . .
H8 H 0.9385 0.5539 0.8491 0.076 Uiso 1 1 calc R . .
C9 C 0.7025(3) 0.3728(5) 0.7713(5) 0.0593(16) Uani 1 1 d . . .
H9 H 0.7507 0.3661 0.7890 0.071 Uiso 1 1 calc R . .
C10 C 0.5889(3) 0.4054(6) 0.6974(5) 0.0660(17) Uani 1 1 d . . .
H10 H 0.5446 0.4338 0.6508 0.079 Uiso 1 1 calc R . .
C11 C 0.6008(3) 0.3364(5) 0.7745(4) 0.0545(13) Uani 1 1 d . . .
H11 H 0.5665 0.3043 0.7915 0.065 Uiso 1 1 calc R . .
C12 C 0.7005(3) 0.2341(4) 0.9146(4) 0.0530(14) Uani 1 1 d . . .
H12A H 0.7515 0.2467 0.9515 0.064 Uiso 1 1 calc R A 1
H12B H 0.6805 0.2467 0.9636 0.064 Uiso 1 1 calc R A 1
C13 C 0.6862(3) 0.1117(3) 0.8745(4) 0.058(12) Uani 0.574(11) 1 d PG B 1
C14 C 0.7269(4) 0.0605(4) 0.8308(7) 0.070(4) Uani 0.574(11) 1 d PG B 1
H14 H 0.7646 0.1010 0.8287 0.084 Uiso 0.574(11) 1 calc PR B 1
C15 C 0.7113(4) -0.0513(4) 0.7904(7) 0.073(4) Uani 0.574(11) 1 d PG B 1
H15 H 0.7386 -0.0855 0.7612 0.088 Uiso 0.574(11) 1 calc PR B 1
C16 C 0.6550(3) -0.1118(4) 0.7936(4) 0.053(4) Uani 0.574(11) 1 d PG B 1
C17 C 0.6142(3) -0.0606(4) 0.8373(7) 0.060(3) Uani 0.574(11) 1 d PG B 1
H17 H 0.5765 -0.1011 0.8394 0.072 Uiso 0.574(11) 1 calc PR B 1
C18 C 0.6298(3) 0.0512(4) 0.8777(7) 0.059(3) Uani 0.574(11) 1 d PG B 1
H18 H 0.6025 0.0854 0.9069 0.071 Uiso 0.574(11) 1 calc PR B 1
C13' C 0.6842(3) 0.1117(3) 0.8723(4) 0.064(17) Uani 0.426(11) 1 d PG B 2
C14' C 0.6892(5) 0.0702(4) 0.7839(5) 0.064(4) Uani 0.426(11) 1 d PG B 2
H14' H 0.7041 0.1192 0.7455 0.076 Uiso 0.426(11) 1 calc PR B 2
C15' C 0.6718(5) -0.0445(4) 0.7529(4) 0.056(4) Uani 0.426(11) 1 d PG B 2
H15' H 0.6752 -0.0722 0.6938 0.067 Uiso 0.426(11) 1 calc PR B 2
C16' C 0.6496(3) -0.1177(4) 0.8103(5) 0.053(5) Uani 0.426(11) 1 d PG B 2
C17' C 0.6446(5) -0.0762(4) 0.8987(6) 0.064(4) Uani 0.426(11) 1 d PG B 2
H17' H 0.6297 -0.1252 0.9371 0.077 Uiso 0.426(11) 1 calc PR B 2
C18' C 0.6619(5) 0.0385(4) 0.9297(5) 0.074(5) Uani 0.426(11) 1 d PG B 2
H18' H 0.6586 0.0662 0.9888 0.089 Uiso 0.426(11) 1 calc PR B 2
C19 C 0.6346(3) -0.2380(5) 0.7587(4) 0.0707(18) Uani 1 1 d . . .
H19A H 0.5832 -0.2462 0.7278 0.085 Uiso 1 1 calc R B 1
H19B H 0.6501 -0.2579 0.7058 0.085 Uiso 1 1 calc R B 1
C20 C 0.7440(4) -0.3503(6) 0.8979(5) 0.0757(19) Uani 1 1 d . . .
H20 H 0.7798 -0.3278 0.8799 0.091 Uiso 1 1 calc R B .
C21 C 0.7507(3) -0.4219(5) 0.9770(5) 0.0637(17) Uani 1 1 d . . .
H21 H 0.7926 -0.4582 1.0227 0.076 Uiso 1 1 calc R . .
C22 C 0.6425(4) -0.3687(6) 0.8971(5) 0.0707(19) Uani 1 1 d . . .
H22 H 0.5944 -0.3662 0.8807 0.085 Uiso 1 1 calc R B .
C23 C 0.4640(3) 0.0937(4) 0.6228(4) 0.0687(13) Uani 1 1 d . . .
H23A H 0.4689 0.1454 0.6785 0.103 Uiso 1 1 calc R . .
H23B H 0.4985 0.0326 0.6502 0.103 Uiso 1 1 calc R . .
H23C H 0.4170 0.0610 0.5921 0.103 Uiso 1 1 calc R . .
C24 C 0.5447(3) 0.1503(4) 0.5368(4) 0.0750(13) Uani 1 1 d . . .
H24A H 0.5412 0.0944 0.4846 0.112 Uiso 1 1 calc R . .
H24B H 0.5806 0.1261 0.6041 0.112 Uiso 1 1 calc R . .
H24C H 0.5573 0.2244 0.5192 0.112 Uiso 1 1 calc R . .
C25 C 0.4178(3) 0.2265(4) 0.4635(4) 0.0758(14) Uani 1 1 d . . .
H25 H 0.4262 0.2801 0.4213 0.091 Uiso 1 1 calc R . .
Co1 Co 0.67055(5) 0.52565(4) 0.58687(7) 0.05607(15) Uani 1 1 d . . .
N1 N 0.8988(2) 0.9827(4) 0.8278(3) 0.0764(12) Uani 1 1 d . . .
H1X H 0.9343 1.0256 0.8283 0.092 Uiso 1 1 d R . .
H1Y H 0.8584 0.9893 0.8337 0.092 Uiso 1 1 d R . .
N2 N 0.6575(3) 0.4321(5) 0.6946(4) 0.0554(12) Uani 1 1 d . . .
N3 N 0.6679(3) 0.3197(4) 0.8239(4) 0.0512(11) Uani 1 1 d . B .
N4 N 0.6659(3) -0.3136(4) 0.8440(4) 0.0627(14) Uani 1 1 d . B .
N5 N 0.6884(3) -0.4326(4) 0.9797(4) 0.0585(14) Uani 1 1 d . . .
N6 N 0.4757(2) 0.1594(4) 0.5407(4) 0.0694(14) Uani 1 1 d . . .
O1 O 0.8170(2) 0.4910(4) 0.7148(3) 0.0669(12) Uani 1 1 d . . .
O2 O 0.7465(2) 0.6391(4) 0.6545(3) 0.0698(12) Uani 1 1 d . . .
O3 O 1.09090(19) 0.8583(4) 1.0182(3) 0.0643(11) Uani 1 1 d . . .
O4 O 1.0291(2) 1.0107(4) 0.9507(4) 0.0685(12) Uani 1 1 d . . .
O5 O 0.3573(2) 0.2113(3) 0.4550(3) 0.0812(10) Uani 1 1 d . . .
O6 O 0.83658(17) 0.7513(3) 0.1630(3) 0.0803(10) Uani 1 1 d . . .
H6B H 0.8518 0.6823 0.1792 0.096 Uiso 1 1 d R . .
C26 C 0.8798(3) 0.8367(6) 0.1451(5) 0.0694(18) Uani 1 1 d . . .
H26C H 0.8700 0.9118 0.1649 0.104 Uiso 1 1 calc R . .
H26D H 0.8692 0.8373 0.0721 0.104 Uiso 1 1 calc R . .
H26A H 0.9291 0.8182 0.1864 0.104 Uiso 1 1 calc R . .

loop_
_atom_site_aniso_label
_atom_site_aniso_U_11
_atom_site_aniso_U_22
_atom_site_aniso_U_33
_atom_site_aniso_U_23
_atom_site_aniso_U_13
_atom_site_aniso_U_12
C1 0.066(4) 0.054(4) 0.059(4) 0.013(3) 0.014(3) 0.004(3)
C2 0.055(3) 0.085(4) 0.041(3) 0.010(3) 0.017(2) 0.021(3)
C3 0.038(3) 0.078(4) 0.055(3) 0.012(3) 0.001(2) -0.005(3)
C4 0.034(3) 0.063(4) 0.064(3) 0.016(3) 0.004(2) 0.008(2)
C5 0.042(3) 0.041(3) 0.052(3) -0.001(2) 0.000(2) -0.022(2)
C6 0.039(3) 0.068(5) 0.061(3) -0.013(3) 0.011(2) -0.014(3)
C7 0.038(3) 0.049(3) 0.052(3) -0.001(2) -0.017(2) 0.007(2)
C8 0.052(3) 0.051(3) 0.061(3) 0.006(2) 0.002(3) -0.002(3)
C9 0.059(4) 0.034(3) 0.071(4) 0.006(3) 0.016(3) -0.015(3)
C10 0.068(4) 0.064(4) 0.056(4) 0.003(3) 0.018(3) -0.003(3)
C11 0.064(3) 0.050(3) 0.051(3) -0.010(2) 0.026(3) 0.001(3)
C12 0.073(4) 0.034(3) 0.041(3) 0.005(2) 0.016(3) 0.006(3)
C13 0.072(15) 0.033(15) 0.041(15) 0.008(10) 0.000(10) 0.018(9)
C14 0.091(9) 0.036(6) 0.066(8) -0.002(5) 0.021(7) 0.011(6)
C15 0.065(8) 0.036(6) 0.105(10) -0.027(6) 0.025(7) -0.010(5)
C16 0.052(8) 0.065(10) 0.032(6) 0.000(5) 0.010(6) -0.004(7)
C17 0.063(7) 0.046(7) 0.067(8) 0.002(6) 0.025(6) -0.013(6)
C18 0.088(9) 0.059(7) 0.038(6) 0.001(5) 0.035(6) 0.005(6)
C13' 0.08(2) 0.029(19) 0.07(3) 0.012(15) 0.023(17) -0.022(13)
C14' 0.061(9) 0.058(10) 0.078(10) -0.024(8) 0.036(8) -0.031(7)
C15' 0.080(11) 0.046(8) 0.046(7) -0.013(6) 0.031(8) -0.004(7)
C16' 0.045(9) 0.061(12) 0.046(8) -0.008(7) 0.014(7) -0.013(8)
C17' 0.086(11) 0.041(7) 0.045(8) 0.003(6) 0.010(8) 0.011(7)
C18' 0.062(9) 0.088(11) 0.041(7) 0.010(7) -0.007(7) -0.033(7)
C19 0.063(4) 0.057(4) 0.069(4) -0.005(3) 0.008(3) -0.020(3)
C20 0.068(4) 0.071(4) 0.067(4) 0.012(3) 0.011(3) 0.002(4)
C21 0.064(4) 0.046(3) 0.071(4) -0.007(3) 0.021(3) 0.000(3)
C22 0.073(4) 0.052(4) 0.059(4) 0.010(3) 0.004(3) 0.008(3)
C23 0.065(3) 0.066(3) 0.075(3) 0.024(2) 0.031(2) 0.015(2)
C24 0.068(3) 0.068(3) 0.069(3) -0.008(2) 0.012(2) 0.007(2)
C25 0.092(4) 0.063(3) 0.058(3) -0.020(2) 0.019(3) -0.017(3)
Co1 0.0569(3) 0.0393(2) 0.0588(3) -0.0023(5) 0.0136(2) -0.0017(5)
N1 0.063(2) 0.066(3) 0.075(3) 0.013(2) 0.009(2) 0.0089(19)
N2 0.064(3) 0.043(3) 0.053(3) -0.010(2) 0.020(2) -0.005(3)
N3 0.067(3) 0.029(3) 0.054(3) -0.0008(18) 0.024(2) 0.0025(19)
N4 0.073(3) 0.038(3) 0.056(3) -0.003(2) 0.009(2) -0.010(2)
N5 0.061(3) 0.032(2) 0.059(3) 0.000(2) 0.005(2) -0.005(2)
N6 0.055(3) 0.064(3) 0.065(3) -0.001(2) 0.004(2) -0.022(2)
O1 0.067(3) 0.061(3) 0.061(3) -0.0167(19) 0.018(2) -0.017(2)
O2 0.046(2) 0.069(3) 0.069(2) 0.022(2) 0.002(2) -0.016(2)
O3 0.049(2) 0.071(3) 0.056(2) -0.015(2) 0.0072(19) 0.001(2)
O4 0.056(2) 0.065(3) 0.069(3) -0.007(2) 0.013(2) -0.007(2)
O5 0.067(2) 0.082(2) 0.073(2) -0.0087(18) 0.0111(18) 0.0096(18)
O6 0.0538(18) 0.087(2) 0.074(2) -0.0187(18) 0.0041(15) -0.0055(18)
C26 0.050(3) 0.080(4) 0.066(4) -0.036(3) 0.015(3) -0.021(3)

loop_
_atom_type_symbol
_atom_type_description
_atom_type_scat_dispersion_real
_atom_type_scat_dispersion_imag
_atom_type_scat_source
C C 0.0033 0.0016 'International Tables Vol C Tables 4.2.6.8 and 6.1.1.4'
H H 0.0000 0.0000 'International Tables Vol C Tables 4.2.6.8 and 6.1.1.4'
N N 0.0061 0.0033 'International Tables Vol C Tables 4.2.6.8 and 6.1.1.4'
O O 0.0106 0.0060 'International Tables Vol C Tables 4.2.6.8 and 6.1.1.4'
Co Co 0.3494 0.9721 'International Tables Vol C Tables 4.2.6.8 and 6.1.1.4'

loop_
_geom_angle_atom_site_label_1
_geom_angle_atom_site_label_2
_geom_angle_atom_site_label_3
_geom_angle
_geom_angle_site_symmetry_1
_geom_angle_site_symmetry_3
O2 C1 O1 119.6(6) . .
O2 C1 C2 120.8(6) . .
O1 C1 C2 119.3(6) . .
C1 C2 C8 123.9(6) . .
C1 C2 C3 120.0(5) . .
C8 C2 C3 116.1(6) . .
C4 C3 C2 121.7(5) . .
C4 C3 H3 119.2 . .
C2 C3 H3 119.2 . .
N1 C4 C5 115.0(5) . .
N1 C4 C3 123.3(5) . .
C5 C4 C3 117.5(5) . .
C7 C5 C4 119.6(5) . .
C7 C5 C6 121.3(5) . .
C4 C5 C6 119.1(5) . .
O4 C6 O3 118.7(6) . .
O4 C6 C5 123.2(6) . .
O3 C6 C5 116.6(6) . .
C5 C7 C8 123.2(5) . .
C5 C7 H7 118.4 . .
C8 C7 H7 118.4 . .
C7 C8 C2 121.6(6) . .
C7 C8 H8 119.2 . .
C2 C8 H8 119.2 . .
N2 C9 N3 109.2(6) . .
N2 C9 H9 125.4 . .
N3 C9 H9 125.4 . .
C11 C10 N2 109.0(6) . .
C11 C10 H10 125.5 . .
N2 C10 H10 125.5 . .
N3 C11 C10 108.2(6) . .
N3 C11 H11 125.9 . .
C10 C11 H11 125.9 . .
C13 C12 C13' 1.4 . .
C13 C12 N3 110.4(4) . .
C13' C12 N3 109.3(4) . .
C13 C12 H12A 109.6 . .
C13' C12 H12A 110.9 . .
N3 C12 H12A 109.6 . .
C13 C12 H12B 109.6 . .
C13' C12 H12B 109.4 . .
N3 C12 H12B 109.6 . .
H12A C12 H12B 108.1 . .
C14 C13 C18 120.0 . .
C14 C13 C12 120.6(4) . .
C18 C13 C12 119.4(4) . .
C15 C14 C13 120.0 . .
C15 C14 H14 120.0 . .
C13 C14 H14 120.0 . .
C16 C15 C14 120.0 . .
C16 C15 H15 120.0 . .
C14 C15 H15 120.0 . .
C15 C16 C17 120.0 . .
C15 C16 C19 125.8(4) . .
C17 C16 C19 114.1(4) . .
C18 C17 C16 120.0 . .
C18 C17 H17 120.0 . .
C16 C17 H17 120.0 . .
C17 C18 C13 120.0 . .
C17 C18 H18 120.0 . .
C13 C18 H18 120.0 . .
C14' C13' C18' 120.0 . .
C14' C13' C12 125.9(3) . .
C18' C13' C12 114.1(3) . .
C15' C14' C13' 120.0 . .
C15' C14' H14' 120.0 . .
C13' C14' H14' 120.0 . .
C16' C15' C14' 120.0 . .
C16' C15' H15' 120.0 . .
C14' C15' H15' 120.0 . .
C15' C16' C17' 120.0 . .
C15' C16' C19 108.6(4) . .
C17' C16' C19 131.4(4) . .
C18' C17' C16' 120.0 . .
C18' C17' H17' 120.0 . .
C16' C17' H17' 120.0 . .
C17' C18' C13' 120.0 . .
C17' C18' H18' 120.0 . .
C13' C18' H18' 120.0 . .
N4 C19 C16' 103.4(5) . .
N4 C19 C16 110.7(5) . .
C16' C19 C16 11.67(5) . .
N4 C19 H19A 109.5 . .
C16' C19 H19A 104.9 . .
C16 C19 H19A 109.5 . .
N4 C19 H19B 109.5 . .
C16' C19 H19B 121.1 . .
C16 C19 H19B 109.5 . .
H19A C19 H19B 108.1 . .
C21 C20 N4 106.2(6) . .
C21 C20 H20 126.9 . .
N4 C20 H20 126.9 . .
N5 C21 C20 109.9(6) . .
N5 C21 H21 125.1 . .
C20 C21 H21 125.1 . .
N4 C22 N5 119.0(7) . .
N4 C22 H22 120.5 . .
N5 C22 H22 120.5 . .
N6 C23 H23A 109.5 . .
N6 C23 H23B 109.5 . .
H23A C23 H23B 109.5 . .
N6 C23 H23C 109.5 . .
H23A C23 H23C 109.5 . .
H23B C23 H23C 109.5 . .
N6 C24 H24A 109.5 . .
N6 C24 H24B 109.5 . .
H24A C24 H24B 109.5 . .
N6 C24 H24C 109.5 . .
H24A C24 H24C 109.5 . .
H24B C24 H24C 109.5 . .
O5 C25 N6 118.7(5) . .
O5 C25 H25 120.7 . .
N6 C25 H25 120.7 . .
O2 Co1 N2 110.14(18) . .
O2 Co1 O3 96.52(10) . 4_464
N2 Co1 O3 111.40(19) . 4_464
O2 Co1 N5 110.0(2) . 2_554
N2 Co1 N5 115.19(11) . 2_554
O3 Co1 N5 111.99(18) 4_464 2_554
C4 N1 H1X 109.7 . .
C4 N1 H1Y 109.2 . .
H1X N1 H1Y 141.1 . .
C9 N2 C10 103.0(6) . .
C9 N2 Co1 130.1(5) . .
C10 N2 Co1 126.6(4) . .
C11 N3 C9 110.3(5) . .
C11 N3 C12 122.4(5) . .
C9 N3 C12 126.4(5) . .
C22 N4 C19 133.3(6) . .
C22 N4 C20 100.2(5) . .
C19 N4 C20 126.5(6) . .
C21 N5 C22 104.6(6) . .
C21 N5 Co1 125.5(4) . 2
C22 N5 Co1 129.9(5) . 2
C25 N6 C24 121.2(4) . .
C25 N6 C23 119.2(4) . .
C24 N6 C23 119.6(4) . .
C1 O2 Co1 116.2(4) . .
C6 O3 Co1 113.4(4) . 4_565
C26 O6 H6B 119.9 . .
O6 C26 H26C 109.5 . .
O6 C26 H26D 109.5 . .
H26C C26 H26D 109.5 . .
O6 C26 H26A 109.5 . .
H26C C26 H26A 109.5 . .
H26D C26 H26A 109.5 . .

loop_
_geom_bond_atom_site_label_1
_geom_bond_atom_site_label_2
_geom_bond_distance
_geom_bond_site_symmetry_2
C1 O2 1.248(7) .
C1 O1 1.265(7) .
C1 C2 1.372(8) .
C2 C8 1.393(7) .
C2 C3 1.426(8) .
C3 C4 1.418(8) .
C3 H3 0.9300 .
C4 N1 1.329(7) .
C4 C5 1.413(7) .
C5 C7 1.349(7) .
C5 C6 1.508(7) .
C6 O4 1.233(7) .
C6 O3 1.257(7) .
C7 C8 1.349(7) .
C7 H7 0.9300 .
C8 H8 0.9300 .
C9 N2 1.279(8) .
C9 N3 1.393(7) .
C9 H9 0.9300 .
C10 C11 1.286(8) .
C10 N2 1.488(8) .
C10 H10 0.9300 .
C11 N3 1.280(7) .
C11 H11 0.9300 .
C12 C13 1.501(6) .
C12 C13' 1.512(6) .
C12 N3 1.524(6) .
C12 H12A 0.9700 .
C12 H12B 0.9700 .
C13 C14 1.3900 .
C13 C18 1.3900 .
C14 C15 1.3900 .
C14 H14 0.9300 .
C15 C16 1.3900 .
C15 H15 0.9300 .
C16 C17 1.3900 .
C16 C19 1.535(7) .
C17 C18 1.3900 .
C17 H17 0.9300 .
C18 H18 0.9300 .
C13' C14' 1.3900 .
C13' C18' 1.3901 .
C14' C15' 1.3899 .
C14' H14' 0.9300 .
C15' C16' 1.3899 .
C15' H15' 0.9300 .
C16' C17' 1.3900 .
C16' C19 1.535(7) .
C17' C18' 1.3900 .
C17' H17' 0.9300 .
C18' H18' 0.9300 .
C19 N4 1.399(7) .
C19 H19A 0.9700 .
C19 H19B 0.9700 .
C20 C21 1.351(9) .
C20 N4 1.529(8) .
C20 H20 0.9300 .
C21 N5 1.329(7) .
C21 H21 0.9300 .
C22 N4 1.240(8) .
C22 N5 1.359(7) .
C22 H22 0.9300 .
C23 N6 1.500(6) .
C23 H23A 0.9600 .
C23 H23B 0.9600 .
C23 H23C 0.9600 .
C24 N6 1.475(7) .
C24 H24A 0.9600 .
C24 H24B 0.9600 .
C24 H24C 0.9600 .
C25 O5 1.233(6) .
C25 N6 1.448(7) .
C25 H25 0.9300 .
Co1 O2 1.953(4) .
Co1 N2 1.988(5) .
Co1 O3 2.022(4) 4_464
Co1 N5 2.028(5) 2_554
N1 H1X 0.8900 .
N1 H1Y 0.8899 .
N5 Co1 2.028(5) 2
O3 Co1 2.022(4) 4_565
O6 C26 1.435(7) .
O6 H6B 0.8500 .
C26 H26C 0.9600 .
C26 H26D 0.9600 .
C26 H26A 0.9600 .

loop_
_geom_torsion_atom_site_label_1
_geom_torsion_atom_site_label_2
_geom_torsion_atom_site_label_3
_geom_torsion_atom_site_label_4
_geom_torsion
_geom_torsion_site_symmetry_1
_geom_torsion_site_symmetry_4
O2 C1 C2 C8 175.4(6) . .
O1 C1 C2 C8 -10.6(10) . .
O2 C1 C2 C3 -5.5(10) . .
O1 C1 C2 C3 168.5(6) . .
C1 C2 C3 C4 177.1(6) . .
C8 C2 C3 C4 -3.7(9) . .
C2 C3 C4 N1 -157.5(6) . .
C2 C3 C4 C5 -1.9(8) . .
N1 C4 C5 C7 161.8(6) . .
C3 C4 C5 C7 4.2(8) . .
N1 C4 C5 C6 -19.2(8) . .
C3 C4 C5 C6 -176.8(6) . .
C7 C5 C6 O4 175.8(7) . .
C4 C5 C6 O4 -3.2(10) . .
C7 C5 C6 O3 10.0(10) . .
C4 C5 C6 O3 -169.0(5) . .
C4 C5 C7 C8 -0.7(10) . .
C6 C5 C7 C8 -179.7(6) . .
C5 C7 C8 C2 -5.4(9) . .
C1 C2 C8 C7 -173.5(6) . .
C3 C2 C8 C7 7.3(8) . .
N2 C10 C11 N3 2.7(7) . .
C13' C12 C13 C14 119.3(3) . .
N3 C12 C13 C14 79.7(6) . .
C13' C12 C13 C18 -58.22(17) . .
N3 C12 C13 C18 -97.9(6) . .
C18 C13 C14 C15 0.0 . .
C12 C13 C14 C15 -177.5(4) . .
C13 C14 C15 C16 0.0 . .
C14 C15 C16 C17 0.0 . .
C14 C15 C16 C19 -175.8(5) . .
C15 C16 C17 C18 0.0 . .
C19 C16 C17 C18 176.2(4) . .
C16 C17 C18 C13 0.0 . .
C14 C13 C18 C17 0.0 . .
C12 C13 C18 C17 177.6(3) . .
C13 C12 C13' C14' -96.6(3) . .
N3 C12 C13' C14' 44.1(7) . .
C13 C12 C13' C18' 84.0(2) . .
N3 C12 C13' C18' -135.3(5) . .
C18' C13' C14' C15' 0.0 . .
C12 C13' C14' C15' -179.4(4) . .
C13' C14' C15' C16' 0.0 . .
C14' C15' C16' C17' 0.0 . .
C14' C15' C16' C19 -179.8(4) . .
C15' C16' C17' C18' 0.0 . .
C19 C16' C17' C18' 179.7(5) . .
C16' C17' C18' C13' 0.0 . .
C14' C13' C18' C17' 0.0 . .
C12 C13' C18' C17' 179.4(4) . .
C15' C16' C19 N4 135.9(5) . .
C17' C16' C19 N4 -43.8(8) . .
C15' C16' C19 C16 5.51(16) . .
C17' C16' C19 C16 -174.2(3) . .
C15 C16 C19 N4 94.1(7) . .
C17 C16 C19 N4 -81.9(7) . .
C15 C16 C19 C16' 146.5(2) . .
C17 C16 C19 C16' -29.5(2) . .
N4 C20 C21 N5 -0.8(8) . .
N3 C9 N2 C10 -4.2(7) . .
N3 C9 N2 Co1 -178.5(4) . .
C11 C10 N2 C9 1.1(7) . .
C11 C10 N2 Co1 175.7(4) . .
O2 Co1 N2 C9 -54.5(6) . .
O3 Co1 N2 C9 -160.4(6) 4_464 .
N5 Co1 N2 C9 70.6(6) 2_554 .
O2 Co1 N2 C10 132.3(5) . .
O3 Co1 N2 C10 26.5(5) 4_464 .
N5 Co1 N2 C10 -102.5(5) 2_554 .
C10 C11 N3 C9 -5.4(7) . .
C10 C11 N3 C12 -174.7(5) . .
N2 C9 N3 C11 6.3(7) . .
N2 C9 N3 C12 175.0(5) . .
C13 C12 N3 C11 72.3(7) . .
C13' C12 N3 C11 71.4(7) . .
C13 C12 N3 C9 -95.2(6) . .
C13' C12 N3 C9 -96.1(6) . .
N5 C22 N4 C19 -177.2(6) . .
N5 C22 N4 C20 2.6(8) . .
C16' C19 N4 C22 95.3(8) . .
C16 C19 N4 C22 104.8(8) . .
C16' C19 N4 C20 -84.5(7) . .
C16 C19 N4 C20 -75.0(8) . .
C21 C20 N4 C22 -1.0(7) . .
C21 C20 N4 C19 178.9(6) . .
C20 C21 N5 C22 2.2(7) . .
C20 C21 N5 Co1 -177.6(4) . 2
N4 C22 N5 C21 -3.3(8) . .
N4 C22 N5 Co1 176.5(5) . 2
O5 C25 N6 C24 163.9(4) . .
O5 C25 N6 C23 -13.2(7) . .
O1 C1 O2 Co1 9.9(8) . .
C2 C1 O2 Co1 -176.1(5) . .
N2 Co1 O2 C1 59.3(5) . .
O3 Co1 O2 C1 175.0(4) 4_464 .
N5 Co1 O2 C1 -68.7(5) 2_554 .
O4 C6 O3 Co1 2.7(8) . 4_565
C5 C6 O3 Co1 169.1(4) . 4_565
